data_7122676
loop_
_publ_author_name
'Jin, Guo-Xin'
'Gao, Yang'
'Guo, Shu-Ting'
'Cui, Peng-Fei'
'Pem\'an, Francisco Azn\'arez'

_publ_section_title
;
 Iridium-Induced Regioselective B-H and C-H Activations at Azo-Substituted
 m-Carboranes: Facile Access to Polynuclear Complexes
;
_journal_name_full 'Chemical Communications'
_journal_paper_doi 10.1039/C8CC09084J
_journal_year 2018
_chemical_formula_sum 'C19 H32 B10 Cl Ir N2 O'
_chemical_formula_weight 640.21
_space_group_crystal_system triclinic
_space_group_IT_number 2
_space_group_name_Hall '-P 1'
_space_group_name_H-M_alt 'P -1'
_symmetry_space_group_name_Hall '-P 1'
_symmetry_space_group_name_H-M 'P -1'
_atom_sites_solution_hydrogens geom
_audit_creation_method SHELXL-2014/7
_audit_update_record
;
2018-10-08 deposited with the CCDC.
2018-11-29 downloaded from the CCDC.
;
_cell_angle_alpha 82.735(3)
_cell_angle_beta 83.775(3)
_cell_angle_gamma 86.970(3)
_cell_formula_units_Z 4
_cell_length_a 8.7748(16)
_cell_length_b 12.003(2)
_cell_length_c 25.147(5)
_cell_measurement_reflns_used 3515
_cell_measurement_temperature 296(2)
_cell_measurement_theta_max 23.10
_cell_measurement_theta_min 2.40
_cell_volume 2609.8(8)
_computing_cell_refinement 'Bruker SAINT'
_computing_data_collection 'Bruker APEX2'
_computing_data_reduction 'Bruker SAINT'
_computing_molecular_graphics 'Bruker SHELXTL'
_computing_publication_material 'Bruker SHELXTL'
_computing_structure_refinement 'SHELXL-2014/7 (Sheldrick, 2014)'
_computing_structure_solution 'SHELXS-97 (Sheldrick, 2008)'
_diffrn_ambient_temperature 296(2)
_diffrn_measured_fraction_theta_full 0.981
_diffrn_measured_fraction_theta_max 0.982
_diffrn_measurement_device_type 'Bruker APEX-II CCD'
_diffrn_measurement_method '\f and \w scans'
_diffrn_radiation_type MoK\a
_diffrn_radiation_wavelength 0.71073
_diffrn_reflns_av_R_equivalents 0.0485
_diffrn_reflns_av_unetI/netI 0.0913
_diffrn_reflns_Laue_measured_fraction_full 0.981
_diffrn_reflns_Laue_measured_fraction_max 0.982
_diffrn_reflns_limit_h_max 10
_diffrn_reflns_limit_h_min -10
_diffrn_reflns_limit_k_max 14
_diffrn_reflns_limit_k_min -14
_diffrn_reflns_limit_l_max 31
_diffrn_reflns_limit_l_min -27
_diffrn_reflns_number 16844
_diffrn_reflns_point_group_measured_fraction_full 0.981
_diffrn_reflns_point_group_measured_fraction_max 0.982
_diffrn_reflns_theta_full 25.242
_diffrn_reflns_theta_max 26.000
_diffrn_reflns_theta_min 1.641
_exptl_absorpt_coefficient_mu 5.235
_exptl_absorpt_correction_T_max 0.378
_exptl_absorpt_correction_T_min 0.244
_exptl_absorpt_correction_type multi-scan
_exptl_absorpt_process_details sadabs
_exptl_crystal_colour green
_exptl_crystal_density_diffrn 1.629
_exptl_crystal_description block
_exptl_crystal_F_000 1248
_exptl_crystal_size_max 0.400
_exptl_crystal_size_mid 0.100
_exptl_crystal_size_min 0.040
_refine_diff_density_max 1.974
_refine_diff_density_min -2.210
_refine_diff_density_rms 0.202
_refine_ls_extinction_method none
_refine_ls_goodness_of_fit_ref 0.988
_refine_ls_hydrogen_treatment constr
_refine_ls_matrix_type full
_refine_ls_number_parameters 623
_refine_ls_number_reflns 10059
_refine_ls_number_restraints 97
_refine_ls_restrained_S_all 0.985
_refine_ls_R_factor_all 0.0830
_refine_ls_R_factor_gt 0.0493
_refine_ls_shift/su_max 0.001
_refine_ls_shift/su_mean 0.000
_refine_ls_structure_factor_coef Fsqd
_refine_ls_weighting_details 'w=1/[\s^2^(Fo^2^)+(0.0728P)^2^] where P=(Fo^2^+2Fc^2^)/3'
_refine_ls_weighting_scheme calc
_refine_ls_wR_factor_gt 0.1240
_refine_ls_wR_factor_ref 0.1418
_reflns_Friedel_coverage 0.000
_reflns_number_gt 6849
_reflns_number_total 10059
_reflns_threshold_expression 'I > 2\s(I)'
_cod_data_source_file c8cc09084j3.cif
_cod_data_source_block 2a
_cod_database_code 7122676
_shelx_shelxl_version_number 2014/7
_shelx_space_group_comment
; 
The symmetry employed for this shelxl refinement is uniquely defined 
by the following loop, which should always be used as a source of 
symmetry information in preference to the above space-group names. 
They are only intended as comments. 
;
_shelx_estimated_absorpt_t_min 0.229
_shelx_estimated_absorpt_t_max 0.818

loop_
_space_group_symop_operation_xyz
'x, y, z'
'-x, -y, -z'

loop_
_atom_site_label
_atom_site_type_symbol
_atom_site_fract_x
_atom_site_fract_y
_atom_site_fract_z
_atom_site_U_iso_or_equiv
_atom_site_adp_type
_atom_site_occupancy
_atom_site_site_symmetry_order
_atom_site_calc_flag
_atom_site_refinement_flags_posn
_atom_site_refinement_flags_adp
Ir1 Ir 0.75164(4) 0.25515(3) 0.34748(2) 0.03322(13) Uani 1 1 d . .
Cl1 Cl 0.8683(4) 0.2707(2) 0.25692(10) 0.0524(7) Uani 1 1 d . .
N1 N 1.0093(10) 0.1332(7) 0.4042(4) 0.043(2) Uani 1 1 d . .
N2 N 0.9485(9) 0.2284(6) 0.3845(3) 0.0363(19) Uani 1 1 d . .
O1 O 1.2873(11) 0.5779(7) 0.4276(3) 0.068(3) Uani 1 1 d . .
B2 B 0.9593(15) 0.0274(9) 0.3242(5) 0.047(3) Uani 1 1 d . .
H2 H 1.0275 0.0832 0.2936 0.057 Uiso 1 1 calc R U
B3 B 1.0458(17) -0.0706(9) 0.3704(6) 0.055(4) Uani 1 1 d . U
H3 H 1.1712 -0.0777 0.3709 0.066 Uiso 1 1 calc R U
B4 B 0.9256(19) -0.0867(11) 0.4306(7) 0.069(4) Uani 1 1 d . U
H4 H 0.9712 -0.1052 0.4700 0.082 Uiso 1 1 calc R U
B5 B 0.7541(17) 0.0066(11) 0.4214(5) 0.055(4) Uani 1 1 d . U
H5 H 0.6903 0.0455 0.4549 0.066 Uiso 1 1 calc R U
B11 B 0.6678(17) -0.0410(11) 0.3680(7) 0.061(4) Uani 1 1 d . .
H11 H 0.5430 -0.0324 0.3663 0.073 Uiso 1 1 calc R U
C7 C 0.7988(16) -0.0279(9) 0.3130(5) 0.058(3) Uani 1 1 d . .
H7 H 0.7594 -0.0087 0.2727 0.070 Uiso 1 1 calc R U
B8 B 0.9576(16) -0.1195(11) 0.3206(6) 0.060(4) Uani 1 1 d . .
H8 H 1.0229 -0.1615 0.2884 0.072 Uiso 1 1 calc R U
B9 B 0.9306(18) -0.1858(10) 0.3857(7) 0.064(4) Uani 1 1 d . .
H9 H 0.9776 -0.2714 0.3967 0.077 Uiso 1 1 calc R U
B10 B 0.752(2) -0.1391(12) 0.4146(7) 0.085(6) Uani 1 1 d . .
H10 H 0.6812 -0.1951 0.4443 0.102 Uiso 1 1 calc R U
B12 B 0.7713(18) -0.1575(12) 0.3466(8) 0.079(5) Uani 1 1 d . .
H12 H 0.7133 -0.2234 0.3307 0.095 Uiso 1 1 calc R U
C1 C 0.9340(11) 0.0396(7) 0.3892(4) 0.037(2) Uani 1 1 d . .
B6 B 0.7806(13) 0.0825(9) 0.3536(5) 0.036(3) Uani 1 1 d . .
C3 C 1.0304(11) 0.3212(8) 0.3952(4) 0.035(2) Uani 1 1 d . U
C4 C 1.0721(12) 0.4031(8) 0.3539(4) 0.039(2) Uani 1 1 d . U
H4A H 1.0422 0.3995 0.3198 0.047 Uiso 1 1 calc R U
C5 C 1.1595(12) 0.4921(8) 0.3626(4) 0.042(2) Uani 1 1 d . .
H5A H 1.1875 0.5483 0.3348 0.050 Uiso 1 1 calc R U
C6 C 1.2032(13) 0.4944(9) 0.4138(5) 0.048(3) Uani 1 1 d . .
C2 C 1.1533(15) 0.4155(9) 0.4556(5) 0.058(3) Uani 1 1 d . U
H2A H 1.1764 0.4221 0.4903 0.070 Uiso 1 1 calc R U
C8 C 1.0693(14) 0.3268(9) 0.4470(4) 0.051(3) Uani 1 1 d . .
H8A H 1.0393 0.2719 0.4752 0.061 Uiso 1 1 calc R U
C9 C 1.3411(16) 0.6630(10) 0.3847(5) 0.066(4) Uani 1 1 d . .
H9A H 1.4011 0.6278 0.3568 0.099 Uiso 1 1 calc R U
H9B H 1.4031 0.7138 0.3986 0.099 Uiso 1 1 calc R U
H9C H 1.2548 0.7038 0.3703 0.099 Uiso 1 1 calc R U
C10 C 0.5385(12) 0.3384(8) 0.3223(5) 0.045(3) Uani 1 1 d . .
C11 C 0.5077(13) 0.2702(9) 0.3713(6) 0.063(4) Uani 1 1 d . .
C12 C 0.5908(14) 0.3128(9) 0.4108(4) 0.050(3) Uani 1 1 d D .
C13 C 0.6536(12) 0.4161(8) 0.3851(4) 0.047(3) Uani 1 1 d D .
C14 C 0.6276(12) 0.4301(8) 0.3315(4) 0.043(2) Uani 1 1 d . U
C15 C 0.4668(17) 0.3309(12) 0.2714(6) 0.080(5) Uani 1 1 d . U
H15A H 0.4434 0.2543 0.2696 0.121 Uiso 1 1 calc R U
H15B H 0.5370 0.3565 0.2408 0.121 Uiso 1 1 calc R U
H15C H 0.3741 0.3771 0.2711 0.121 Uiso 1 1 calc R U
C16 C 0.3986(16) 0.1755(12) 0.3840(7) 0.093(5) Uani 1 1 d . U
H16A H 0.4245 0.1210 0.3593 0.140 Uiso 1 1 calc R U
H16B H 0.2956 0.2045 0.3805 0.140 Uiso 1 1 calc R U
H16C H 0.4060 0.1405 0.4201 0.140 Uiso 1 1 calc R U
C17 C 0.5777(19) 0.2775(12) 0.4708(5) 0.089(5) Uani 1 1 d . U
H17A H 0.5100 0.3298 0.4887 0.134 Uiso 1 1 calc R U
H17B H 0.6772 0.2766 0.4834 0.134 Uiso 1 1 calc R U
H17C H 0.5375 0.2037 0.4785 0.134 Uiso 1 1 calc R U
C18 C 0.7297(15) 0.4949(11) 0.4137(6) 0.070(4) Uani 1 1 d . U
H18A H 0.8011 0.5378 0.3886 0.106 Uiso 1 1 calc R U
H18B H 0.7835 0.4530 0.4415 0.106 Uiso 1 1 calc R U
H18C H 0.6538 0.5448 0.4296 0.106 Uiso 1 1 calc R U
C19 C 0.6818(17) 0.5248(9) 0.2891(5) 0.066(4) Uani 1 1 d . .
H19A H 0.7362 0.5768 0.3053 0.099 Uiso 1 1 calc R U
H19B H 0.5949 0.5631 0.2739 0.099 Uiso 1 1 calc R U
H19C H 0.7488 0.4945 0.2612 0.099 Uiso 1 1 calc R U
Ir2 Ir 0.31310(4) 0.72015(3) 0.14329(2) 0.02821(12) Uani 1 1 d . .
Cl2 Cl 0.3299(3) 0.6721(2) 0.23700(10) 0.0501(7) Uani 1 1 d . .
N3 N 0.6196(9) 0.8274(7) 0.1120(3) 0.0377(19) Uani 1 1 d . .
N4 N 0.5430(9) 0.7349(6) 0.1209(3) 0.0296(17) Uani 1 1 d . .
O2 O 0.9437(9) 0.3778(6) 0.0720(3) 0.0519(19) Uani 1 1 d . .
B13 B 0.4800(15) 0.9152(10) 0.1956(5) 0.041(3) Uani 1 1 d . .
H13 H 0.5159 0.8480 0.2261 0.049 Uiso 1 1 calc R U
B14 B 0.6104(16) 1.0157(10) 0.1624(6) 0.053(4) Uani 1 1 d . .
H14 H 0.7310 1.0136 0.1708 0.064 Uiso 1 1 calc R U
B15 B 0.5573(15) 1.0536(10) 0.0962(6) 0.049(3) Uani 1 1 d . .
H15 H 0.6449 1.0756 0.0624 0.058 Uiso 1 1 calc R U
B16 B 0.3883(14) 0.9768(10) 0.0892(5) 0.044(3) Uani 1 1 d . .
H16 H 0.3658 0.9513 0.0504 0.053 Uiso 1 1 calc R U
B21 B 0.2441(17) 1.0192(9) 0.1361(5) 0.047(3) Uani 1 1 d . .
H21A H 0.1228 1.0208 0.1285 0.056 Uiso 1 1 calc R U
C21 C 0.3061(14) 0.9840(8) 0.1983(4) 0.048(3) Uani 1 1 d . U
H21 H 0.2212 0.9613 0.2330 0.058 Uiso 1 1 calc R U
B18 B 0.4600(18) 1.0562(11) 0.2086(6) 0.057(4) Uani 1 1 d . .
H18 H 0.4813 1.0807 0.2477 0.068 Uiso 1 1 calc R U
B19 B 0.5034(17) 1.1418(11) 0.1465(7) 0.063(4) Uani 1 1 d . .
H19 H 0.5542 1.2243 0.1444 0.076 Uiso 1 1 calc R U
B20 B 0.3679(18) 1.1195(10) 0.1022(6) 0.057(4) Uani 1 1 d . .
H20 H 0.3300 1.1862 0.0717 0.068 Uiso 1 1 calc R U
B22 B 0.3128(18) 1.1222(11) 0.1719(7) 0.067(4) Uani 1 1 d . .
H22 H 0.2386 1.1902 0.1874 0.080 Uiso 1 1 calc R U
C20 C 0.5261(11) 0.9209(7) 0.1279(4) 0.033(2) Uani 1 1 d . .
B17 B 0.3447(12) 0.8860(9) 0.1499(5) 0.034(2) Uani 1 1 d . U
C22 C 0.6385(11) 0.6437(8) 0.1063(4) 0.031(2) Uani 1 1 d . .
C23 C 0.6370(11) 0.5436(8) 0.1400(4) 0.034(2) Uani 1 1 d . .
H23 H 0.5653 0.5370 0.1702 0.041 Uiso 1 1 calc R U
C24 C 0.7339(11) 0.4544(8) 0.1317(4) 0.036(2) Uani 1 1 d . .
H24 H 0.7295 0.3889 0.1557 0.043 Uiso 1 1 calc R U
C25 C 0.8416(12) 0.4635(8) 0.0855(4) 0.038(2) Uani 1 1 d . .
C26 C 0.8409(13) 0.5612(8) 0.0502(4) 0.046(3) Uani 1 1 d . .
H26 H 0.9088 0.5670 0.0190 0.055 Uiso 1 1 calc R U
C27 C 0.7401(12) 0.6511(9) 0.0607(4) 0.043(3) Uani 1 1 d . .
H27 H 0.7416 0.7167 0.0366 0.052 Uiso 1 1 calc R U
C28 C 0.9416(14) 0.2765(9) 0.1057(5) 0.060(3) Uani 1 1 d . .
H28A H 0.9672 0.2888 0.1406 0.089 Uiso 1 1 calc R U
H28B H 1.0150 0.2239 0.0907 0.089 Uiso 1 1 calc R U
H28C H 0.8409 0.2469 0.1091 0.089 Uiso 1 1 calc R U
C29 C 0.1266(15) 0.7408(11) 0.0912(5) 0.060(4) Uani 1 1 d . .
C30 C 0.2446(12) 0.6724(8) 0.0681(4) 0.036(2) Uani 1 1 d . .
C31 C 0.2489(12) 0.5683(8) 0.1023(4) 0.040(3) Uani 1 1 d . .
C32 C 0.1455(13) 0.5740(9) 0.1476(5) 0.048(3) Uani 1 1 d . .
C33 C 0.0738(12) 0.6839(9) 0.1441(5) 0.047(3) Uani 1 1 d . .
C34 C 0.0588(18) 0.8467(9) 0.0607(6) 0.079(5) Uani 1 1 d . .
H34A H 0.1402 0.8934 0.0438 0.118 Uiso 1 1 calc R U
H34B H -0.0064 0.8873 0.0855 0.118 Uiso 1 1 calc R U
H34C H -0.0002 0.8262 0.0338 0.118 Uiso 1 1 calc R U
C35 C 0.3335(18) 0.6919(14) 0.0136(5) 0.087(5) Uani 1 1 d . .
H35A H 0.4067 0.6306 0.0091 0.130 Uiso 1 1 calc R U
H35B H 0.2644 0.6968 -0.0138 0.130 Uiso 1 1 calc R U
H35C H 0.3864 0.7608 0.0105 0.130 Uiso 1 1 calc R U
C36 C 0.3394(17) 0.4665(10) 0.0873(6) 0.075(4) Uani 1 1 d . U
H36A H 0.3545 0.4160 0.1192 0.112 Uiso 1 1 calc R U
H36B H 0.4372 0.4882 0.0691 0.112 Uiso 1 1 calc R U
H36C H 0.2849 0.4297 0.0638 0.112 Uiso 1 1 calc R U
C37 C 0.1106(15) 0.4879(9) 0.1939(5) 0.065(4) Uani 1 1 d . U
H37A H 0.0331 0.5173 0.2190 0.098 Uiso 1 1 calc R U
H37B H 0.0742 0.4226 0.1816 0.098 Uiso 1 1 calc R U
H37C H 0.2018 0.4677 0.2114 0.098 Uiso 1 1 calc R U
C38 C -0.0546(14) 0.7217(12) 0.1814(6) 0.074(4) Uani 1 1 d . U
H38A H -0.1491 0.6956 0.1724 0.112 Uiso 1 1 calc R U
H38B H -0.0597 0.8023 0.1783 0.112 Uiso 1 1 calc R U
H38C H -0.0387 0.6918 0.2177 0.112 Uiso 1 1 calc R U

loop_
_atom_site_aniso_label
_atom_site_aniso_U_11
_atom_site_aniso_U_22
_atom_site_aniso_U_33
_atom_site_aniso_U_23
_atom_site_aniso_U_13
_atom_site_aniso_U_12
Ir1 0.0342(2) 0.0308(2) 0.0339(2) -0.00305(16) -0.00288(17) 0.00235(16)
Cl1 0.074(2) 0.0461(15) 0.0324(14) 0.0036(11) 0.0048(13) 0.0039(14)
N1 0.045(5) 0.031(4) 0.054(6) 0.003(4) -0.012(4) 0.001(4)
N2 0.033(5) 0.036(4) 0.037(5) 0.003(4) -0.005(4) 0.008(4)
O1 0.093(7) 0.059(5) 0.058(5) -0.006(4) -0.024(5) -0.033(5)
B2 0.048(8) 0.028(6) 0.060(8) 0.003(5) 0.012(6) 0.004(5)
B3 0.049(8) 0.022(5) 0.091(10) 0.000(6) -0.006(7) 0.011(5)
B4 0.074(10) 0.041(7) 0.083(10) 0.026(7) -0.012(8) 0.004(7)
B5 0.071(9) 0.046(7) 0.041(7) 0.009(6) 0.011(6) -0.014(6)
B11 0.044(8) 0.041(7) 0.094(12) 0.000(7) 0.001(8) -0.002(6)
C7 0.088(10) 0.040(6) 0.048(7) -0.010(5) -0.001(6) -0.008(6)
B8 0.048(9) 0.046(8) 0.082(11) -0.017(7) 0.013(7) 0.009(6)
B9 0.064(10) 0.027(6) 0.092(12) 0.014(7) 0.003(8) 0.003(6)
B10 0.115(16) 0.038(8) 0.089(13) 0.022(8) 0.024(11) -0.026(9)
B12 0.052(10) 0.042(8) 0.135(17) 0.009(9) 0.003(10) -0.005(7)
C1 0.036(6) 0.023(5) 0.053(7) -0.006(4) -0.008(5) 0.005(4)
B6 0.036(7) 0.031(6) 0.038(6) 0.002(5) -0.004(5) 0.010(5)
C3 0.035(5) 0.032(5) 0.036(5) 0.002(4) -0.007(4) 0.007(4)
C4 0.041(6) 0.046(6) 0.030(5) 0.000(4) -0.005(4) -0.003(5)
C5 0.047(7) 0.042(6) 0.036(6) 0.001(4) -0.001(5) -0.007(5)
C6 0.053(7) 0.040(6) 0.052(7) -0.002(5) -0.013(6) -0.003(5)
C2 0.081(9) 0.042(6) 0.059(7) -0.014(5) -0.037(6) 0.006(6)
C8 0.066(8) 0.044(6) 0.041(6) 0.008(5) -0.011(6) -0.006(6)
C9 0.076(10) 0.046(7) 0.081(10) -0.011(6) -0.009(7) -0.030(7)
C10 0.031(6) 0.034(5) 0.074(8) -0.021(5) -0.017(5) 0.012(4)
C11 0.025(6) 0.039(6) 0.124(12) -0.029(7) 0.012(7) 0.003(5)
C12 0.057(7) 0.046(6) 0.040(6) -0.004(5) 0.027(5) 0.008(5)
C13 0.043(7) 0.047(6) 0.053(7) -0.024(5) -0.006(5) 0.019(5)
C14 0.040(5) 0.042(5) 0.046(5) -0.011(4) -0.011(4) 0.024(4)
C15 0.076(10) 0.085(10) 0.096(11) -0.045(8) -0.045(8) 0.008(8)
C16 0.051(9) 0.071(10) 0.156(15) -0.030(10) 0.025(9) -0.017(7)
C17 0.115(13) 0.084(10) 0.054(9) 0.005(7) 0.033(8) 0.021(9)
C18 0.066(9) 0.074(9) 0.082(10) -0.051(8) -0.016(7) 0.011(7)
C19 0.101(11) 0.036(6) 0.062(8) -0.002(6) -0.018(7) 0.004(7)
Ir2 0.0284(2) 0.02407(19) 0.0316(2) 0.00178(14) -0.00572(15) -0.00291(14)
Cl2 0.0612(19) 0.0544(16) 0.0324(14) 0.0103(11) -0.0083(12) -0.0121(13)
N3 0.028(5) 0.042(5) 0.041(5) -0.002(4) 0.006(4) -0.008(4)
N4 0.034(5) 0.020(4) 0.034(4) 0.000(3) -0.009(3) 0.007(3)
O2 0.053(5) 0.043(4) 0.057(5) -0.007(4) 0.001(4) 0.013(4)
B13 0.054(8) 0.039(6) 0.032(6) -0.014(5) -0.005(5) -0.007(6)
B14 0.050(8) 0.033(6) 0.081(10) -0.019(6) -0.005(7) -0.014(6)
B15 0.047(8) 0.031(6) 0.063(9) 0.006(6) 0.005(6) -0.007(5)
B16 0.038(7) 0.048(7) 0.046(7) 0.003(6) -0.009(6) -0.012(6)
B21 0.057(9) 0.027(6) 0.052(8) 0.005(5) 0.002(6) -0.004(6)
C21 0.061(6) 0.033(5) 0.051(6) -0.012(4) 0.005(5) -0.011(5)
B18 0.069(10) 0.044(7) 0.062(9) -0.018(6) -0.019(7) -0.004(7)
B19 0.054(9) 0.031(7) 0.106(13) -0.010(7) -0.011(8) -0.005(6)
B20 0.073(10) 0.034(6) 0.063(9) 0.011(6) -0.017(8) -0.015(7)
B22 0.058(10) 0.034(7) 0.109(13) -0.021(7) -0.003(9) 0.003(6)
C20 0.040(6) 0.019(4) 0.042(6) -0.006(4) -0.005(4) -0.009(4)
B17 0.025(5) 0.026(5) 0.048(6) 0.003(4) -0.007(4) 0.006(4)
C22 0.029(5) 0.036(5) 0.028(5) -0.002(4) -0.004(4) -0.007(4)
C23 0.030(5) 0.035(5) 0.036(5) -0.003(4) 0.005(4) -0.008(4)
C24 0.039(6) 0.033(5) 0.037(6) -0.004(4) -0.003(4) 0.001(4)
C25 0.041(6) 0.040(6) 0.036(6) -0.012(4) -0.009(5) -0.001(5)
C26 0.047(7) 0.032(5) 0.053(7) -0.002(5) 0.008(5) 0.008(5)
C27 0.042(6) 0.051(6) 0.030(6) 0.008(4) 0.011(4) 0.007(5)
C28 0.052(8) 0.056(7) 0.065(8) 0.001(6) 0.004(6) 0.013(6)
C29 0.057(8) 0.072(8) 0.052(8) 0.023(6) -0.034(6) -0.026(7)
C30 0.034(6) 0.049(6) 0.027(5) -0.007(4) -0.006(4) -0.017(5)
C31 0.043(6) 0.032(5) 0.050(7) -0.006(5) -0.018(5) -0.017(5)
C32 0.046(7) 0.049(6) 0.050(7) 0.010(5) -0.022(6) -0.021(5)
C33 0.024(6) 0.058(7) 0.059(7) -0.005(5) -0.012(5) -0.004(5)
C34 0.101(12) 0.036(6) 0.112(12) -0.007(7) -0.071(10) 0.000(7)
C35 0.106(12) 0.131(14) 0.027(7) -0.014(7) 0.006(7) -0.063(11)
C36 0.083(10) 0.055(8) 0.101(11) -0.049(7) -0.030(8) 0.001(7)
C37 0.079(10) 0.050(7) 0.064(8) 0.023(6) -0.014(7) -0.033(7)
C38 0.031(7) 0.088(10) 0.107(11) -0.025(8) -0.007(7) 0.011(6)

loop_
_atom_type_symbol
_atom_type_description
_atom_type_scat_dispersion_real
_atom_type_scat_dispersion_imag
_atom_type_scat_source
C C 0.0033 0.0016 'International Tables Vol C Tables 4.2.6.8 and 6.1.1.4'
H H 0.0000 0.0000 'International Tables Vol C Tables 4.2.6.8 and 6.1.1.4'
B B 0.0013 0.0007 'International Tables Vol C Tables 4.2.6.8 and 6.1.1.4'
N N 0.0061 0.0033 'International Tables Vol C Tables 4.2.6.8 and 6.1.1.4'
O O 0.0106 0.0060 'International Tables Vol C Tables 4.2.6.8 and 6.1.1.4'
Cl Cl 0.1484 0.1585 'International Tables Vol C Tables 4.2.6.8 and 6.1.1.4'
Ir Ir -1.4442 7.9887 'International Tables Vol C Tables 4.2.6.8 and 6.1.1.4'

loop_
_geom_angle_atom_site_label_1
_geom_angle_atom_site_label_2
_geom_angle_atom_site_label_3
_geom_angle
N2 Ir1 B6 78.2(4)
N2 Ir1 C11 137.4(5)
B6 Ir1 C11 99.8(4)
N2 Ir1 C12 102.0(4)
B6 Ir1 C12 113.3(4)
C11 Ir1 C12 39.2(5)
N2 Ir1 C10 159.3(3)
B6 Ir1 C10 120.4(4)
C11 Ir1 C10 37.5(5)
C12 Ir1 C10 63.8(4)
N2 Ir1 C14 123.8(3)
B6 Ir1 C14 157.5(4)
C11 Ir1 C14 61.6(4)
C12 Ir1 C14 61.3(4)
C10 Ir1 C14 37.1(4)
N2 Ir1 C13 99.1(3)
B6 Ir1 C13 149.4(4)
C11 Ir1 C13 61.4(4)
C12 Ir1 C13 36.8(3)
C10 Ir1 C13 60.4(4)
C14 Ir1 C13 34.4(3)
N2 Ir1 Cl1 97.3(2)
B6 Ir1 Cl1 90.4(3)
C11 Ir1 Cl1 125.3(4)
C12 Ir1 Cl1 152.0(3)
C10 Ir1 Cl1 91.8(3)
C14 Ir1 Cl1 91.0(3)
C13 Ir1 Cl1 120.1(3)
N2 N1 C1 111.2(8)
N1 N2 C3 111.6(8)
N1 N2 Ir1 127.9(7)
C3 N2 Ir1 120.3(6)
C6 O1 C9 116.9(8)
C1 B2 C7 103.4(9)
C1 B2 B3 59.5(7)
C7 B2 B3 106.3(9)
C1 B2 B8 104.8(9)
C7 B2 B8 60.8(7)
B3 B2 B8 58.4(8)
C1 B2 B6 59.7(7)
C7 B2 B6 61.4(7)
B3 B2 B6 111.2(9)
B8 B2 B6 112.6(9)
C1 B3 B8 105.6(9)
C1 B3 B9 105.1(10)
B8 B3 B9 59.9(8)
C1 B3 B4 60.4(7)
B8 B3 B4 109.3(11)
B9 B3 B4 59.9(9)
C1 B3 B2 57.2(7)
B8 B3 B2 61.6(8)
B9 B3 B2 108.4(10)
B4 B3 B2 108.8(10)
C1 B4 B9 103.4(11)
C1 B4 B3 58.2(7)
B9 B4 B3 59.8(9)
C1 B4 B10 101.1(10)
B9 B4 B10 59.6(10)
B3 B4 B10 105.9(12)
C1 B4 B5 58.0(6)
B9 B4 B5 107.8(11)
B3 B4 B5 107.6(9)
B10 B4 B5 58.7(8)
C1 B5 B11 100.6(9)
C1 B5 B10 101.0(10)
B11 B5 B10 58.7(9)
C1 B5 B6 57.5(6)
B11 B5 B6 60.0(7)
B10 B5 B6 107.4(10)
C1 B5 B4 57.6(7)
B11 B5 B4 105.5(11)
B10 B5 B4 59.0(9)
B6 B5 B4 107.4(10)
C7 B11 B12 58.9(8)
C7 B11 B10 104.9(11)
B12 B11 B10 59.9(10)
C7 B11 B5 106.9(10)
B12 B11 B5 109.9(12)
B10 B11 B5 60.7(9)
C7 B11 B6 60.4(7)
B12 B11 B6 110.8(10)
B10 B11 B6 110.0(10)
B5 B11 B6 61.3(7)
B2 C7 B12 113.7(11)
B2 C7 B11 113.1(10)
B12 C7 B11 61.8(9)
B2 C7 B8 63.1(8)
B12 C7 B8 61.5(8)
B11 C7 B8 112.3(10)
B2 C7 B6 63.1(7)
B12 C7 B6 115.1(11)
B11 C7 B6 62.8(7)
B8 C7 B6 115.8(9)
B3 B8 B9 60.4(9)
B3 B8 C7 103.8(9)
B9 B8 C7 105.6(10)
B3 B8 B12 108.8(12)
B9 B8 B12 61.8(9)
C7 B8 B12 57.8(8)
B3 B8 B2 60.0(7)
B9 B8 B2 107.5(10)
C7 B8 B2 56.1(7)
B12 B8 B2 104.8(10)
B8 B9 B3 59.6(8)
B8 B9 B4 109.4(9)
B3 B9 B4 60.3(8)
B8 B9 B10 107.7(10)
B3 B9 B10 107.9(10)
B4 B9 B10 61.6(10)
B8 B9 B12 59.9(9)
B3 B9 B12 106.6(9)
B4 B9 B12 108.8(11)
B10 B9 B12 58.8(10)
B12 B10 B11 59.8(9)
B12 B10 B9 61.7(10)
B11 B10 B9 109.4(11)
B12 B10 B5 109.7(10)
B11 B10 B5 60.6(8)
B9 B10 B5 110.1(11)
B12 B10 B4 108.8(12)
B11 B10 B4 109.5(9)
B9 B10 B4 58.8(10)
B5 B10 B4 62.3(9)
C7 B12 B11 59.3(8)
C7 B12 B10 105.4(12)
B11 B12 B10 60.3(10)
C7 B12 B8 60.7(8)
B11 B12 B8 109.6(10)
B10 B12 B8 106.9(13)
C7 B12 B9 105.0(10)
B11 B12 B9 108.0(13)
B10 B12 B9 59.5(10)
B8 B12 B9 58.3(9)
N1 C1 B2 114.2(8)
N1 C1 B3 117.5(9)
B2 C1 B3 63.2(7)
N1 C1 B6 112.1(7)
B2 C1 B6 64.2(7)
B3 C1 B6 118.1(9)
N1 C1 B4 120.5(9)
B2 C1 B4 114.6(9)
B3 C1 B4 61.4(8)
B6 C1 B4 118.5(9)
N1 C1 B5 118.6(9)
B2 C1 B5 115.8(9)
B3 C1 B5 115.5(9)
B6 C1 B5 63.9(7)
B4 C1 B5 64.4(8)
C1 B6 C7 96.3(8)
C1 B6 B2 56.0(7)
C7 B6 B2 55.5(7)
C1 B6 B11 100.4(8)
C7 B6 B11 56.8(7)
B2 B6 B11 102.1(8)
C1 B6 B5 58.6(7)
C7 B6 B5 102.1(8)
B2 B6 B5 104.9(8)
B11 B6 B5 58.7(8)
C1 B6 Ir1 109.7(7)
C7 B6 Ir1 140.6(7)
B2 B6 Ir1 116.7(7)
B11 B6 Ir1 139.6(8)
B5 B6 Ir1 116.6(8)
C4 C3 C8 120.9(9)
C4 C3 N2 119.1(8)
C8 C3 N2 120.0(8)
C3 C4 C5 120.4(9)
C6 C5 C4 118.3(9)
C2 C6 O1 115.3(10)
C2 C6 C5 120.7(10)
O1 C6 C5 123.8(9)
C6 C2 C8 121.1(10)
C2 C8 C3 118.5(10)
C11 C10 C14 108.2(10)
C11 C10 C15 126.0(11)
C14 C10 C15 124.8(11)
C11 C10 Ir1 70.2(6)
C14 C10 Ir1 76.5(5)
C15 C10 Ir1 128.0(8)
C10 C11 C12 107.7(9)
C10 C11 C16 127.8(13)
C12 C11 C16 124.3(14)
C10 C11 Ir1 72.3(6)
C12 C11 Ir1 70.5(6)
C16 C11 Ir1 126.5(9)
C13 C12 C11 106.1(10)
C13 C12 C17 124.2(11)
C11 C12 C17 127.5(11)
C13 C12 Ir1 78.2(6)
C11 C12 Ir1 70.3(6)
C17 C12 Ir1 129.9(9)
C14 C13 C12 109.4(10)
C14 C13 C18 127.0(11)
C12 C13 C18 123.6(11)
C14 C13 Ir1 72.1(6)
C12 C13 Ir1 65.0(6)
C18 C13 Ir1 130.4(8)
C13 C14 C10 108.1(10)
C13 C14 C19 126.8(10)
C10 C14 C19 125.1(10)
C13 C14 Ir1 73.5(6)
C10 C14 Ir1 66.5(5)
C19 C14 Ir1 125.6(8)
N4 Ir2 B17 77.4(4)
N4 Ir2 C33 162.7(4)
B17 Ir2 C33 112.7(4)
N4 Ir2 C29 127.8(4)
B17 Ir2 C29 99.5(4)
C33 Ir2 C29 39.1(4)
N4 Ir2 C30 98.9(3)
B17 Ir2 C30 119.9(4)
C33 Ir2 C30 64.0(4)
C29 Ir2 C30 37.4(5)
N4 Ir2 C31 104.2(3)
B17 Ir2 C31 156.5(4)
C33 Ir2 C31 60.8(4)
C29 Ir2 C31 60.6(4)
C30 Ir2 C31 36.6(3)
N4 Ir2 C32 133.7(4)
B17 Ir2 C32 148.7(4)
C33 Ir2 C32 36.8(4)
C29 Ir2 C32 61.4(4)
C30 Ir2 C32 60.9(4)
C31 Ir2 C32 34.5(4)
N4 Ir2 Cl2 97.0(2)
B17 Ir2 Cl2 90.6(3)
C33 Ir2 Cl2 96.9(3)
C29 Ir2 Cl2 135.2(4)
C30 Ir2 Cl2 148.0(3)
C31 Ir2 Cl2 112.2(3)
C32 Ir2 Cl2 88.2(3)
N4 N3 C20 110.9(8)
N3 N4 C22 109.9(8)
N3 N4 Ir2 127.4(6)
C22 N4 Ir2 122.2(6)
C25 O2 C28 118.4(9)
C21 B13 C20 101.2(8)
C21 B13 B18 59.0(7)
C20 B13 B18 105.3(8)
C21 B13 B14 105.1(9)
C20 B13 B14 60.6(7)
B18 B13 B14 59.5(8)
C21 B13 B17 61.3(6)
C20 B13 B17 57.2(6)
B18 B13 B17 111.0(9)
B14 B13 B17 109.9(9)
C20 B14 B18 103.4(9)
C20 B14 B19 102.6(9)
B18 B14 B19 60.6(8)
C20 B14 B15 58.0(6)
B18 B14 B15 108.7(10)
B19 B14 B15 59.7(8)
C20 B14 B13 57.6(6)
B18 B14 B13 59.9(7)
B19 B14 B13 107.3(10)
B15 B14 B13 107.3(9)
C20 B15 B19 104.5(9)
C20 B15 B14 60.4(6)
B19 B15 B14 59.9(8)
C20 B15 B20 102.3(8)
B19 B15 B20 59.5(8)
B14 B15 B20 107.5(10)
C20 B15 B16 57.2(6)
B19 B15 B16 106.7(10)
B14 B15 B16 108.3(8)
B20 B15 B16 58.8(7)
C20 B16 B21 103.1(9)
C20 B16 B17 58.0(6)
B21 B16 B17 61.6(7)
C20 B16 B20 103.9(8)
B21 B16 B20 59.4(8)
B17 B16 B20 110.0(9)
C20 B16 B15 58.1(6)
B21 B16 B15 106.7(9)
B17 B16 B15 108.2(8)
B20 B16 B15 60.0(7)
C21 B21 B16 107.2(9)
C21 B21 B20 106.1(9)
B16 B21 B20 61.6(8)
C21 B21 B22 58.6(7)
B16 B21 B22 110.0(10)
B20 B21 B22 60.3(8)
C21 B21 B17 61.4(7)
B16 B21 B17 60.4(7)
B20 B21 B17 110.8(10)
B22 B21 B17 110.9(10)
B13 C21 B18 62.4(7)
B13 C21 B21 112.5(9)
B18 C21 B21 113.7(9)
B13 C21 B22 113.6(9)
B18 C21 B22 62.3(8)
B21 C21 B22 63.0(8)
B13 C21 B17 62.6(6)
B18 C21 B17 114.9(9)
B21 C21 B17 61.8(6)
B22 C21 B17 114.9(9)
C21 B18 B14 105.8(9)
C21 B18 B13 58.6(7)
B14 B18 B13 60.7(7)
C21 B18 B22 59.1(7)
B14 B18 B22 108.1(11)
B13 B18 B22 107.9(9)
C21 B18 B19 104.1(9)
B14 B18 B19 60.0(8)
B13 B18 B19 107.5(10)
B22 B18 B19 59.0(8)
B22 B19 B15 110.0(10)
B22 B19 B14 108.6(10)
B15 B19 B14 60.4(8)
B22 B19 B20 60.6(9)
B15 B19 B20 61.5(8)
B14 B19 B20 109.5(10)
B22 B19 B18 60.2(9)
B15 B19 B18 108.3(9)
B14 B19 B18 59.4(8)
B20 B19 B18 108.7(10)
B21 B20 B19 107.4(10)
B21 B20 B22 61.0(8)
B19 B20 B22 59.0(8)
B21 B20 B16 59.0(7)
B19 B20 B16 108.3(9)
B22 B20 B16 108.5(9)
B21 B20 B15 107.3(9)
B19 B20 B15 59.1(8)
B22 B20 B15 106.8(10)
B16 B20 B15 61.2(7)
C21 B22 B19 105.2(10)
C21 B22 B18 58.7(8)
B19 B22 B18 60.8(9)
C21 B22 B20 104.7(9)
B19 B22 B20 60.4(9)
B18 B22 B20 108.9(11)
C21 B22 B21 58.5(7)
B19 B22 B21 106.6(11)
B18 B22 B21 107.1(9)
B20 B22 B21 58.7(8)
N3 C20 B17 112.5(7)
N3 C20 B16 119.4(8)
B17 C20 B16 63.6(6)
N3 C20 B13 114.0(8)
B17 C20 B13 64.8(7)
B16 C20 B13 115.7(9)
N3 C20 B15 120.6(9)
B17 C20 B15 118.5(8)
B16 C20 B15 64.8(7)
B13 C20 B15 113.8(8)
N3 C20 B14 117.3(9)
B17 C20 B14 117.4(8)
B16 C20 B14 115.5(8)
B13 C20 B14 61.8(7)
B15 C20 B14 61.6(7)
C20 B17 B16 58.4(6)
C20 B17 C21 97.9(7)
B16 B17 C21 101.8(8)
C20 B17 B21 100.7(7)
B16 B17 B21 58.0(7)
C21 B17 B21 56.8(6)
C20 B17 B13 58.0(6)
B16 B17 B13 106.1(8)
C21 B17 B13 56.1(6)
B21 B17 B13 103.1(8)
C20 B17 Ir2 111.0(6)
B16 B17 Ir2 117.3(8)
C21 B17 Ir2 139.4(7)
B21 B17 Ir2 137.7(7)
B13 B17 Ir2 117.2(6)
C27 C22 C23 117.7(9)
C27 C22 N4 122.7(8)
C23 C22 N4 119.5(9)
C24 C23 C22 123.8(9)
C23 C24 C25 118.3(9)
O2 C25 C26 117.3(9)
O2 C25 C24 123.8(9)
C26 C25 C24 118.8(10)
C25 C26 C27 120.9(10)
C22 C27 C26 120.4(9)
C30 C29 C33 107.6(10)
C30 C29 C34 123.3(12)
C33 C29 C34 128.6(14)
C30 C29 Ir2 71.5(6)
C33 C29 Ir2 69.5(5)
C34 C29 Ir2 130.3(8)
C29 C30 C31 107.2(9)
C29 C30 C35 128.5(11)
C31 C30 C35 123.6(12)
C29 C30 Ir2 71.0(6)
C31 C30 Ir2 76.7(5)
C35 C30 Ir2 125.9(7)
C32 C31 C30 109.7(10)
C32 C31 C36 126.3(11)
C30 C31 C36 123.6(11)
C32 C31 Ir2 73.0(6)
C30 C31 Ir2 66.7(5)
C36 C31 Ir2 131.9(8)
C31 C32 C33 108.2(9)
C31 C32 C37 129.3(12)
C33 C32 C37 122.5(12)
C31 C32 Ir2 72.5(5)
C33 C32 Ir2 65.2(5)
C37 C32 Ir2 126.3(7)
C32 C33 C29 106.5(11)
C32 C33 C38 125.7(11)
C29 C33 C38 126.4(11)
C32 C33 Ir2 78.1(6)
C29 C33 Ir2 71.4(6)
C38 C33 Ir2 126.5(8)

loop_
_geom_bond_atom_site_label_1
_geom_bond_atom_site_label_2
_geom_bond_distance
Ir1 N2 2.041(8)
Ir1 B6 2.063(11)
Ir1 C11 2.163(11)
Ir1 C12 2.167(10)
Ir1 C10 2.190(10)
Ir1 C14 2.323(9)
Ir1 C13 2.340(10)
Ir1 Cl1 2.382(3)
N1 N2 1.299(10)
N1 C1 1.443(12)
N2 C3 1.426(12)
O1 C6 1.375(12)
O1 C9 1.447(13)
B2 C1 1.649(17)
B2 C7 1.654(18)
B2 B3 1.750(17)
B2 B8 1.778(17)
B2 B6 1.790(18)
B3 C1 1.689(15)
B3 B8 1.72(2)
B3 B9 1.735(18)
B3 B4 1.74(2)
B4 C1 1.727(15)
B4 B9 1.74(2)
B4 B10 1.79(2)
B4 B5 1.84(2)
B5 C1 1.736(17)
B5 B11 1.78(2)
B5 B10 1.78(2)
B5 B6 1.826(16)
B11 C7 1.70(2)
B11 B12 1.74(2)
B11 B10 1.75(2)
B11 B6 1.802(17)
C7 B12 1.690(17)
C7 B8 1.741(19)
C7 B6 1.763(16)
B8 B9 1.73(2)
B8 B12 1.76(2)
B9 B10 1.75(2)
B9 B12 1.79(2)
B10 B12 1.74(3)
C1 B6 1.716(14)
C3 C4 1.371(13)
C3 C8 1.392(13)
C4 C5 1.400(13)
C5 C6 1.386(14)
C6 C2 1.373(16)
C2 C8 1.378(14)
C10 C11 1.398(17)
C10 C14 1.440(14)
C10 C15 1.501(15)
C11 C12 1.451(17)
C11 C16 1.507(16)
C12 C13 1.433(12)
C12 C17 1.508(16)
C13 C14 1.377(14)
C13 C18 1.484(15)
C14 C19 1.516(15)
Ir2 N4 2.045(8)
Ir2 B17 2.054(11)
Ir2 C33 2.164(10)
Ir2 C29 2.189(10)
Ir2 C30 2.195(9)
Ir2 C31 2.326(9)
Ir2 C32 2.333(10)
Ir2 Cl2 2.373(3)
N3 N4 1.311(10)
N3 C20 1.428(12)
N4 C22 1.405(12)
O2 C25 1.379(12)
O2 C28 1.392(12)
B13 C21 1.695(17)
B13 C20 1.699(15)
B13 B18 1.760(17)
B13 B14 1.774(17)
B13 B17 1.814(15)
B14 C20 1.752(15)
B14 B18 1.75(2)
B14 B19 1.763(19)
B14 B15 1.77(2)
B15 C20 1.710(14)
B15 B19 1.76(2)
B15 B20 1.80(2)
B15 B16 1.822(17)
B16 C20 1.693(15)
B16 B21 1.735(19)
B16 B17 1.779(16)
B16 B20 1.780(18)
B21 C21 1.707(17)
B21 B20 1.742(17)
B21 B22 1.784(19)
B21 B17 1.798(15)
C21 B18 1.702(17)
C21 B22 1.709(17)
C21 B17 1.791(15)
B18 B22 1.76(2)
B18 B19 1.77(2)
B19 B22 1.74(2)
B19 B20 1.77(2)
B20 B22 1.77(2)
C20 B17 1.685(14)
C22 C27 1.370(13)
C22 C23 1.380(12)
C23 C24 1.354(13)
C24 C25 1.411(14)
C25 C26 1.379(14)
C26 C27 1.393(14)
C29 C30 1.407(17)
C29 C33 1.456(15)
C29 C34 1.527(15)
C30 C31 1.426(13)
C30 C35 1.500(15)
C31 C32 1.383(16)
C31 C36 1.489(16)
C32 C33 1.428(16)
C32 C37 1.474(14)
C33 C38 1.476(17)

loop_
_geom_torsion_atom_site_label_1
_geom_torsion_atom_site_label_2
_geom_torsion_atom_site_label_3
_geom_torsion_atom_site_label_4
_geom_torsion
C1 N1 N2 C3 -175.0(8)
C1 N1 N2 Ir1 9.9(12)
C7 B2 B3 C1 -96.2(9)
B8 B2 B3 C1 -135.3(10)
B6 B2 B3 C1 -31.1(8)
C1 B2 B3 B8 135.3(10)
C7 B2 B3 B8 39.1(9)
B6 B2 B3 B8 104.2(10)
C1 B2 B3 B9 96.5(11)
C7 B2 B3 B9 0.3(13)
B8 B2 B3 B9 -38.8(10)
B6 B2 B3 B9 65.4(12)
C1 B2 B3 B4 33.0(9)
C7 B2 B3 B4 -63.3(12)
B8 B2 B3 B4 -102.4(11)
B6 B2 B3 B4 1.8(13)
B8 B3 B4 C1 -97.4(10)
B9 B3 B4 C1 -132.6(10)
B2 B3 B4 C1 -31.7(8)
C1 B3 B4 B9 132.6(10)
B8 B3 B4 B9 35.2(9)
B2 B3 B4 B9 100.8(11)
C1 B3 B4 B10 93.4(10)
B8 B3 B4 B10 -4.0(12)
B9 B3 B4 B10 -39.2(9)
B2 B3 B4 B10 61.6(12)
C1 B3 B4 B5 31.8(9)
B8 B3 B4 B5 -65.5(12)
B9 B3 B4 B5 -100.8(11)
B2 B3 B4 B5 0.1(13)
B9 B4 B5 C1 -95.0(11)
B3 B4 B5 C1 -31.9(9)
B10 B4 B5 C1 -130.2(11)
C1 B4 B5 B11 92.8(9)
B9 B4 B5 B11 -2.2(12)
B3 B4 B5 B11 60.9(12)
B10 B4 B5 B11 -37.3(10)
C1 B4 B5 B10 130.2(11)
B9 B4 B5 B10 35.2(10)
B3 B4 B5 B10 98.3(12)
C1 B4 B5 B6 30.0(8)
B9 B4 B5 B6 -65.0(12)
B3 B4 B5 B6 -1.9(13)
B10 B4 B5 B6 -100.1(11)
C1 B5 B11 C7 -1.3(11)
B10 B5 B11 C7 -97.9(11)
B6 B5 B11 C7 41.1(8)
B4 B5 B11 C7 -60.4(11)
C1 B5 B11 B12 61.0(11)
B10 B5 B11 B12 -35.5(11)
B6 B5 B11 B12 103.4(11)
B4 B5 B11 B12 2.0(13)
C1 B5 B11 B10 96.5(11)
B6 B5 B11 B10 138.9(11)
B4 B5 B11 B10 37.5(10)
C1 B5 B11 B6 -42.4(7)
B10 B5 B11 B6 -138.9(11)
B4 B5 B11 B6 -101.5(9)
C1 B2 C7 B12 -63.4(13)
B3 B2 C7 B12 -1.6(14)
B8 B2 C7 B12 36.3(11)
B6 B2 C7 B12 -107.3(12)
C1 B2 C7 B11 4.6(12)
B3 B2 C7 B11 66.3(12)
B8 B2 C7 B11 104.3(11)
B6 B2 C7 B11 -39.3(9)
C1 B2 C7 B8 -99.7(9)
B3 B2 C7 B8 -38.0(9)
B6 B2 C7 B8 -143.6(9)
C1 B2 C7 B6 43.9(7)
B3 B2 C7 B6 105.7(10)
B8 B2 C7 B6 143.6(9)
B12 B11 C7 B2 -105.4(12)
B10 B11 C7 B2 -65.4(12)
B5 B11 C7 B2 -2.0(13)
B6 B11 C7 B2 39.5(9)
B10 B11 C7 B12 40.1(11)
B5 B11 C7 B12 103.4(12)
B6 B11 C7 B12 144.9(11)
B12 B11 C7 B8 -36.3(11)
B10 B11 C7 B8 3.7(13)
B5 B11 C7 B8 67.1(12)
B6 B11 C7 B8 108.6(10)
B12 B11 C7 B6 -144.9(11)
B10 B11 C7 B6 -104.8(11)
B5 B11 C7 B6 -41.5(8)
C1 B3 B8 B9 -98.7(11)
B4 B3 B8 B9 -35.2(9)
B2 B3 B8 B9 -136.6(10)
C1 B3 B8 C7 1.6(12)
B9 B3 B8 C7 100.3(10)
B4 B3 B8 C7 65.1(11)
B2 B3 B8 C7 -36.3(9)
C1 B3 B8 B12 -58.7(12)
B9 B3 B8 B12 40.0(10)
B4 B3 B8 B12 4.8(13)
B2 B3 B8 B12 -96.6(11)
C1 B3 B8 B2 37.9(8)
B9 B3 B8 B2 136.6(10)
B4 B3 B8 B2 101.4(10)
B2 C7 B8 B3 38.2(9)
B12 C7 B8 B3 -103.7(13)
B11 C7 B8 B3 -67.3(12)
B6 C7 B8 B3 2.2(13)
B2 C7 B8 B9 100.9(11)
B12 C7 B8 B9 -41.0(11)
B11 C7 B8 B9 -4.6(13)
B6 C7 B8 B9 64.9(12)
B2 C7 B8 B12 141.9(12)
B11 C7 B8 B12 36.4(12)
B6 C7 B8 B12 105.9(12)
B12 C7 B8 B2 -141.9(12)
B11 C7 B8 B2 -105.5(11)
B6 C7 B8 B2 -36.0(9)
C1 B2 B8 B3 -38.8(9)
C7 B2 B8 B3 -136.1(11)
B6 B2 B8 B3 -101.8(11)
C1 B2 B8 B9 0.0(12)
C7 B2 B8 B9 -97.3(10)
B3 B2 B8 B9 38.8(10)
B6 B2 B8 B9 -63.0(13)
C1 B2 B8 C7 97.3(9)
B3 B2 B8 C7 136.1(11)
B6 B2 B8 C7 34.3(9)
C1 B2 B8 B12 64.6(13)
C7 B2 B8 B12 -32.7(10)
B3 B2 B8 B12 103.4(13)
B6 B2 B8 B12 1.6(14)
C7 B8 B9 B3 -97.3(10)
B12 B8 B9 B3 -136.3(11)
B2 B8 B9 B3 -38.6(9)
B3 B8 B9 B4 35.4(10)
C7 B8 B9 B4 -61.9(13)
B12 B8 B9 B4 -101.0(12)
B2 B8 B9 B4 -3.2(14)
B3 B8 B9 B10 100.7(11)
C7 B8 B9 B10 3.4(14)
B12 B8 B9 B10 -35.6(11)
B2 B8 B9 B10 62.1(13)
B3 B8 B9 B12 136.3(11)
C7 B8 B9 B12 39.1(10)
B2 B8 B9 B12 97.7(11)
C1 B3 B9 B8 99.5(10)
B4 B3 B9 B8 141.1(10)
B2 B3 B9 B8 39.6(10)
C1 B3 B9 B4 -41.5(9)
B8 B3 B9 B4 -141.1(10)
B2 B3 B9 B4 -101.5(11)
C1 B3 B9 B10 -0.9(14)
B8 B3 B9 B10 -100.4(12)
B4 B3 B9 B10 40.6(11)
B2 B3 B9 B10 -60.9(14)
C1 B3 B9 B12 61.0(14)
B8 B3 B9 B12 -38.5(11)
B4 B3 B9 B12 102.5(12)
B2 B3 B9 B12 1.0(15)
C1 B4 B9 B8 5.0(14)
B3 B4 B9 B8 -35.1(10)
B10 B4 B9 B8 100.1(11)
B5 B4 B9 B8 65.3(13)
C1 B4 B9 B3 40.1(9)
B10 B4 B9 B3 135.2(10)
B5 B4 B9 B3 100.4(10)
C1 B4 B9 B10 -95.1(10)
B3 B4 B9 B10 -135.2(10)
B5 B4 B9 B10 -34.8(9)
C1 B4 B9 B12 -58.8(12)
B3 B4 B9 B12 -98.8(11)
B10 B4 B9 B12 36.4(9)
B5 B4 B9 B12 1.6(13)
C7 B11 B10 B12 -39.6(10)
B5 B11 B10 B12 -140.9(11)
B6 B11 B10 B12 -103.0(12)
C7 B11 B10 B9 -1.4(14)
B12 B11 B10 B9 38.2(11)
B5 B11 B10 B9 -102.7(12)
B6 B11 B10 B9 -64.9(14)
C7 B11 B10 B5 101.3(10)
B12 B11 B10 B5 140.9(11)
B6 B11 B10 B5 37.8(10)
C7 B11 B10 B4 61.3(14)
B12 B11 B10 B4 100.9(14)
B5 B11 B10 B4 -40.0(11)
B6 B11 B10 B4 -2.1(17)
B8 B9 B10 B12 36.0(10)
B3 B9 B10 B12 99.0(11)
B4 B9 B10 B12 139.0(10)
B8 B9 B10 B11 -1.3(15)
B3 B9 B10 B11 61.6(15)
B4 B9 B10 B11 101.6(11)
B12 B9 B10 B11 -37.4(10)
B8 B9 B10 B5 -66.1(15)
B3 B9 B10 B5 -3.2(16)
B4 B9 B10 B5 36.8(11)
B12 B9 B10 B5 -102.2(12)
B8 B9 B10 B4 -103.0(11)
B3 B9 B10 B4 -40.0(10)
B12 B9 B10 B4 -139.0(10)
C1 B5 B10 B12 -60.4(14)
B11 B5 B10 B12 35.4(11)
B6 B5 B10 B12 -1.2(16)
B4 B5 B10 B12 -101.5(14)
C1 B5 B10 B11 -95.8(10)
B6 B5 B10 B11 -36.6(10)
B4 B5 B10 B11 -136.9(12)
C1 B5 B10 B9 5.7(14)
B11 B5 B10 B9 101.5(13)
B6 B5 B10 B9 64.9(14)
B4 B5 B10 B9 -35.4(11)
C1 B5 B10 B4 41.1(9)
B11 B5 B10 B4 136.9(12)
B6 B5 B10 B4 100.3(11)
C1 B4 B10 B12 61.6(13)
B9 B4 B10 B12 -37.6(10)
B3 B4 B10 B12 1.7(13)
B5 B4 B10 B12 102.9(11)
C1 B4 B10 B11 -2.2(16)
B9 B4 B10 B11 -101.3(13)
B3 B4 B10 B11 -62.0(14)
B5 B4 B10 B11 39.2(11)
C1 B4 B10 B9 99.2(11)
B3 B4 B10 B9 39.3(9)
B5 B4 B10 B9 140.5(10)
C1 B4 B10 B5 -41.3(9)
B9 B4 B10 B5 -140.5(10)
B3 B4 B10 B5 -101.2(9)
B2 C7 B12 B11 104.5(11)
B8 C7 B12 B11 141.4(12)
B6 C7 B12 B11 34.4(11)
B2 C7 B12 B10 64.1(14)
B11 C7 B12 B10 -40.4(11)
B8 C7 B12 B10 101.0(13)
B6 C7 B12 B10 -6.0(15)
B2 C7 B12 B8 -36.9(12)
B11 C7 B12 B8 -141.4(12)
B6 C7 B12 B8 -107.1(12)
B2 C7 B12 B9 2.2(16)
B11 C7 B12 B9 -102.2(14)
B8 C7 B12 B9 39.2(10)
B6 C7 B12 B9 -67.9(14)
B10 B11 B12 C7 -134.0(11)
B5 B11 B12 C7 -98.2(11)
B6 B11 B12 C7 -32.3(10)
C7 B11 B12 B10 134.0(11)
B5 B11 B12 B10 35.8(10)
B6 B11 B12 B10 101.7(12)
C7 B11 B12 B8 35.3(11)
B10 B11 B12 B8 -98.8(14)
B5 B11 B12 B8 -63.0(15)
B6 B11 B12 B8 2.9(17)
C7 B11 B12 B9 97.1(11)
B10 B11 B12 B9 -36.9(10)
B5 B11 B12 B9 -1.1(14)
B6 B11 B12 B9 64.8(14)
B11 B10 B12 C7 39.9(10)
B9 B10 B12 C7 -98.6(11)
B5 B10 B12 C7 4.2(16)
B4 B10 B12 C7 -62.3(14)
B9 B10 B12 B11 -138.5(10)
B5 B10 B12 B11 -35.7(11)
B4 B10 B12 B11 -102.2(11)
B11 B10 B12 B8 103.3(11)
B9 B10 B12 B8 -35.2(9)
B5 B10 B12 B8 67.6(15)
B4 B10 B12 B8 1.2(14)
B11 B10 B12 B9 138.5(10)
B5 B10 B12 B9 102.8(13)
B4 B10 B12 B9 36.4(10)
B3 B8 B12 C7 94.8(10)
B9 B8 B12 C7 134.2(11)
B2 B8 B12 C7 32.0(10)
B3 B8 B12 B11 60.1(15)
B9 B8 B12 B11 99.5(14)
C7 B8 B12 B11 -34.7(11)
B2 B8 B12 B11 -2.7(16)
B3 B8 B12 B10 -3.7(13)
B9 B8 B12 B10 35.7(10)
C7 B8 B12 B10 -98.5(12)
B2 B8 B12 B10 -66.5(13)
B3 B8 B12 B9 -39.4(9)
C7 B8 B12 B9 -134.2(11)
B2 B8 B12 B9 -102.2(11)
B8 B9 B12 C7 -40.3(10)
B3 B9 B12 C7 -1.9(15)
B4 B9 B12 C7 61.7(14)
B10 B9 B12 C7 99.3(12)
B8 B9 B12 B11 -102.4(11)
B3 B9 B12 B11 -64.0(14)
B4 B9 B12 B11 -0.3(14)
B10 B9 B12 B11 37.2(10)
B8 B9 B12 B10 -139.6(11)
B3 B9 B12 B10 -101.2(11)
B4 B9 B12 B10 -37.6(10)
B3 B9 B12 B8 38.4(10)
B4 B9 B12 B8 102.0(11)
B10 B9 B12 B8 139.6(11)
N2 N1 C1 B2 66.9(11)
N2 N1 C1 B3 138.0(10)
N2 N1 C1 B6 -3.8(12)
N2 N1 C1 B4 -150.6(10)
N2 N1 C1 B5 -75.1(11)
C7 B2 C1 N1 -148.9(8)
B3 B2 C1 N1 109.9(10)
B8 B2 C1 N1 148.2(9)
B6 B2 C1 N1 -104.0(9)
C7 B2 C1 B3 101.2(9)
B8 B2 C1 B3 38.3(9)
B6 B2 C1 B3 146.1(9)
C7 B2 C1 B6 -44.9(8)
B3 B2 C1 B6 -146.1(9)
B8 B2 C1 B6 -107.8(9)
C7 B2 C1 B4 66.3(11)
B3 B2 C1 B4 -34.9(10)
B8 B2 C1 B4 3.4(13)
B6 B2 C1 B4 111.2(10)
C7 B2 C1 B5 -5.8(11)
B3 B2 C1 B5 -107.0(10)
B8 B2 C1 B5 -68.7(11)
B6 B2 C1 B5 39.1(8)
B8 B3 C1 N1 -144.7(9)
B9 B3 C1 N1 152.9(10)
B4 B3 C1 N1 111.6(11)
B2 B3 C1 N1 -104.7(10)
B8 B3 C1 B2 -40.0(9)
B9 B3 C1 B2 -102.4(11)
B4 B3 C1 B2 -143.7(10)
B8 B3 C1 B6 -5.2(13)
B9 B3 C1 B6 -67.6(12)
B4 B3 C1 B6 -108.9(11)
B2 B3 C1 B6 34.7(9)
B8 B3 C1 B4 103.7(11)
B9 B3 C1 B4 41.3(10)
B2 B3 C1 B4 143.7(10)
B8 B3 C1 B5 67.4(12)
B9 B3 C1 B5 5.0(13)
B4 B3 C1 B5 -36.3(10)
B2 B3 C1 B5 107.4(10)
B9 B4 C1 N1 -147.7(10)
B3 B4 C1 N1 -106.8(11)
B10 B4 C1 N1 151.2(11)
B5 B4 C1 N1 109.5(11)
B9 B4 C1 B2 -5.3(13)
B3 B4 C1 B2 35.6(10)
B10 B4 C1 B2 -66.4(13)
B5 B4 C1 B2 -108.1(10)
B9 B4 C1 B3 -40.9(10)
B10 B4 C1 B3 -102.0(12)
B5 B4 C1 B3 -143.7(11)
B9 B4 C1 B6 67.5(13)
B3 B4 C1 B6 108.4(11)
B10 B4 C1 B6 6.4(15)
B5 B4 C1 B6 -35.3(10)
B9 B4 C1 B5 102.8(11)
B3 B4 C1 B5 143.7(10)
B10 B4 C1 B5 41.7(10)
B11 B5 C1 N1 145.9(9)
B10 B5 C1 N1 -154.2(10)
B6 B5 C1 N1 102.1(9)
B4 B5 C1 N1 -112.3(11)
B11 B5 C1 B2 4.5(11)
B10 B5 C1 B2 64.4(11)
B6 B5 C1 B2 -39.3(8)
B4 B5 C1 B2 106.3(10)
B11 B5 C1 B3 -66.6(11)
B10 B5 C1 B3 -6.7(13)
B6 B5 C1 B3 -110.4(10)
B4 B5 C1 B3 35.2(10)
B11 B5 C1 B6 43.8(8)
B10 B5 C1 B6 103.7(10)
B4 B5 C1 B6 145.5(10)
B11 B5 C1 B4 -101.8(11)
B10 B5 C1 B4 -41.8(10)
B6 B5 C1 B4 -145.5(10)
N1 C1 B6 C7 147.5(9)
B2 C1 B6 C7 40.4(7)
B3 C1 B6 C7 6.0(11)
B4 C1 B6 C7 -64.9(12)
B5 C1 B6 C7 -100.4(8)
N1 C1 B6 B2 107.1(9)
B3 C1 B6 B2 -34.4(9)
B4 C1 B6 B2 -105.3(11)
B5 C1 B6 B2 -140.7(9)
N1 C1 B6 B11 -155.2(9)
B2 C1 B6 B11 97.7(9)
B3 C1 B6 B11 63.3(11)
B4 C1 B6 B11 -7.5(13)
B5 C1 B6 B11 -43.0(9)
N1 C1 B6 B5 -112.1(10)
B2 C1 B6 B5 140.7(9)
B3 C1 B6 B5 106.4(10)
B4 C1 B6 B5 35.5(11)
N1 C1 B6 Ir1 -2.4(11)
B2 C1 B6 Ir1 -109.5(8)
B3 C1 B6 Ir1 -143.9(8)
B4 C1 B6 Ir1 145.2(9)
B5 C1 B6 Ir1 109.7(8)
B2 C7 B6 C1 -40.7(7)
B12 C7 B6 C1 64.3(12)
B11 C7 B6 C1 98.3(9)
B8 C7 B6 C1 -4.7(11)
B12 C7 B6 B2 105.0(12)
B11 C7 B6 B2 139.0(10)
B8 C7 B6 B2 36.0(9)
B2 C7 B6 B11 -139.0(10)
B12 C7 B6 B11 -34.0(10)
B8 C7 B6 B11 -103.0(11)
B2 C7 B6 B5 -99.9(9)
B12 C7 B6 B5 5.2(13)
B11 C7 B6 B5 39.2(9)
B8 C7 B6 B5 -63.9(11)
B2 C7 B6 Ir1 91.3(13)
B12 C7 B6 Ir1 -163.7(10)
B11 C7 B6 Ir1 -129.7(13)
B8 C7 B6 Ir1 127.3(11)
C7 B2 B6 C1 128.6(8)
B3 B2 B6 C1 31.1(8)
B8 B2 B6 C1 94.5(10)
C1 B2 B6 C7 -128.6(8)
B3 B2 B6 C7 -97.5(10)
B8 B2 B6 C7 -34.1(9)
C1 B2 B6 B11 -94.4(9)
C7 B2 B6 B11 34.2(9)
B3 B2 B6 B11 -63.4(11)
B8 B2 B6 B11 0.0(12)
C1 B2 B6 B5 -34.0(7)
C7 B2 B6 B5 94.6(9)
B3 B2 B6 B5 -2.9(12)
B8 B2 B6 B5 60.5(12)
C1 B2 B6 Ir1 96.7(8)
C7 B2 B6 Ir1 -134.7(8)
B3 B2 B6 Ir1 127.8(8)
B8 B2 B6 Ir1 -168.8(8)
C7 B11 B6 C1 -90.8(9)
B12 B11 B6 C1 -59.0(13)
B10 B11 B6 C1 5.4(13)
B5 B11 B6 C1 43.0(8)
B12 B11 B6 C7 31.8(11)
B10 B11 B6 C7 96.2(12)
B5 B11 B6 C7 133.7(10)
C7 B11 B6 B2 -33.6(9)
B12 B11 B6 B2 -1.8(14)
B10 B11 B6 B2 62.6(13)
B5 B11 B6 B2 100.2(9)
C7 B11 B6 B5 -133.7(10)
B12 B11 B6 B5 -101.9(13)
B10 B11 B6 B5 -37.6(11)
C7 B11 B6 Ir1 131.0(13)
B12 B11 B6 Ir1 162.7(11)
B10 B11 B6 Ir1 -132.9(12)
B5 B11 B6 Ir1 -95.3(13)
B11 B5 B6 C1 -128.2(9)
B10 B5 B6 C1 -92.2(11)
B4 B5 B6 C1 -30.1(8)
C1 B5 B6 C7 90.0(8)
B11 B5 B6 C7 -38.2(9)
B10 B5 B6 C7 -2.2(13)
B4 B5 B6 C7 60.0(11)
C1 B5 B6 B2 32.9(8)
B11 B5 B6 B2 -95.3(10)
B10 B5 B6 B2 -59.3(12)
B4 B5 B6 B2 2.8(12)
C1 B5 B6 B11 128.2(9)
B10 B5 B6 B11 36.1(10)
B4 B5 B6 B11 98.2(11)
C1 B5 B6 Ir1 -97.9(8)
B11 B5 B6 Ir1 133.9(9)
B10 B5 B6 Ir1 169.9(9)
B4 B5 B6 Ir1 -127.9(9)
N1 N2 C3 C4 131.0(10)
Ir1 N2 C3 C4 -53.5(12)
N1 N2 C3 C8 -47.9(13)
Ir1 N2 C3 C8 127.6(9)
C8 C3 C4 C5 2.2(16)
N2 C3 C4 C5 -176.6(9)
C3 C4 C5 C6 0.5(16)
C9 O1 C6 C2 -179.6(11)
C9 O1 C6 C5 -4.5(17)
C4 C5 C6 C2 -4.3(17)
C4 C5 C6 O1 -179.1(11)
O1 C6 C2 C8 -179.3(11)
C5 C6 C2 C8 5.5(19)
C6 C2 C8 C3 -2.7(18)
C4 C3 C8 C2 -1.1(17)
N2 C3 C8 C2 177.7(10)
C14 C10 C11 C12 -5.6(12)
C15 C10 C11 C12 -174.8(11)
Ir1 C10 C11 C12 62.0(8)
C14 C10 C11 C16 169.4(11)
C15 C10 C11 C16 0.2(19)
Ir1 C10 C11 C16 -122.9(12)
C14 C10 C11 Ir1 -67.7(7)
C15 C10 C11 Ir1 123.1(11)
C10 C11 C12 C13 7.6(12)
C16 C11 C12 C13 -167.7(11)
Ir1 C11 C12 C13 70.8(7)
C10 C11 C12 C17 171.1(11)
C16 C11 C12 C17 -4.2(19)
Ir1 C11 C12 C17 -125.7(12)
C10 C11 C12 Ir1 -63.2(8)
C16 C11 C12 Ir1 121.5(12)
C11 C12 C13 C14 -6.8(12)
C17 C12 C13 C14 -171.0(11)
Ir1 C12 C13 C14 58.4(8)
C11 C12 C13 C18 171.5(10)
C17 C12 C13 C18 7.4(18)
Ir1 C12 C13 C18 -123.2(11)
C11 C12 C13 Ir1 -65.2(7)
C17 C12 C13 Ir1 130.6(13)
C12 C13 C14 C10 3.4(12)
C18 C13 C14 C10 -174.8(11)
Ir1 C13 C14 C10 57.7(7)
C12 C13 C14 C19 -176.7(11)
C18 C13 C14 C19 5.1(18)
Ir1 C13 C14 C19 -122.4(11)
C12 C13 C14 Ir1 -54.2(8)
C18 C13 C14 Ir1 127.5(11)
C11 C10 C14 C13 1.4(12)
C15 C10 C14 C13 170.8(11)
Ir1 C10 C14 C13 -62.1(7)
C11 C10 C14 C19 -178.5(10)
C15 C10 C14 C19 -9.1(17)
Ir1 C10 C14 C19 118.0(10)
C11 C10 C14 Ir1 63.5(7)
C15 C10 C14 Ir1 -127.1(12)
C20 N3 N4 C22 -178.5(7)
C20 N3 N4 Ir2 9.1(11)
C21 B13 B14 C20 -94.5(8)
B18 B13 B14 C20 -133.3(10)
B17 B13 B14 C20 -30.0(8)
C21 B13 B14 B18 38.8(8)
C20 B13 B14 B18 133.3(10)
B17 B13 B14 B18 103.2(10)
C21 B13 B14 B19 -0.3(12)
C20 B13 B14 B19 94.2(10)
B18 B13 B14 B19 -39.1(9)
B17 B13 B14 B19 64.1(11)
C21 B13 B14 B15 -63.1(10)
C20 B13 B14 B15 31.3(8)
B18 B13 B14 B15 -102.0(10)
B17 B13 B14 B15 1.3(12)
B18 B14 B15 C20 -94.4(9)
B19 B14 B15 C20 -131.5(10)
B13 B14 B15 C20 -31.2(8)
C20 B14 B15 B19 131.5(10)
B18 B14 B15 B19 37.0(9)
B13 B14 B15 B19 100.3(10)
C20 B14 B15 B20 94.5(9)
B18 B14 B15 B20 0.0(11)
B19 B14 B15 B20 -37.0(8)
B13 B14 B15 B20 63.3(10)
C20 B14 B15 B16 32.4(8)
B18 B14 B15 B16 -62.1(11)
B19 B14 B15 B16 -99.1(10)
B13 B14 B15 B16 1.2(12)
B19 B15 B16 C20 -96.7(10)
B14 B15 B16 C20 -33.6(8)
B20 B15 B16 C20 -133.4(10)
C20 B15 B16 B21 95.2(9)
B19 B15 B16 B21 -1.5(11)
B14 B15 B16 B21 61.6(11)
B20 B15 B16 B21 -38.2(8)
C20 B15 B16 B17 30.4(8)
B19 B15 B16 B17 -66.4(11)
B14 B15 B16 B17 -3.3(12)
B20 B15 B16 B17 -103.0(10)
C20 B15 B16 B20 133.4(10)
B19 B15 B16 B20 36.7(9)
B14 B15 B16 B20 99.8(10)
C20 B16 B21 C21 -0.7(10)
B17 B16 B21 C21 41.2(7)
B20 B16 B21 C21 -99.3(9)
B15 B16 B21 C21 -60.9(10)
C20 B16 B21 B20 98.6(8)
B17 B16 B21 B20 140.5(9)
B15 B16 B21 B20 38.4(8)
C20 B16 B21 B22 61.4(10)
B17 B16 B21 B22 103.3(10)
B20 B16 B21 B22 -37.2(9)
B15 B16 B21 B22 1.2(12)
C20 B16 B21 B17 -41.9(7)
B20 B16 B21 B17 -140.5(9)
B15 B16 B21 B17 -102.1(9)
C20 B13 C21 B18 -101.3(9)
B14 B13 C21 B18 -39.0(9)
B17 B13 C21 B18 -143.7(9)
C20 B13 C21 B21 4.6(10)
B18 B13 C21 B21 105.9(9)
B14 B13 C21 B21 66.9(10)
B17 B13 C21 B21 -37.8(8)
C20 B13 C21 B22 -64.5(10)
B18 B13 C21 B22 36.8(10)
B14 B13 C21 B22 -2.3(12)
B17 B13 C21 B22 -107.0(10)
C20 B13 C21 B17 42.4(6)
B18 B13 C21 B17 143.7(9)
B14 B13 C21 B17 104.7(8)
B16 B21 C21 B13 -2.6(11)
B20 B21 C21 B13 -67.2(11)
B22 B21 C21 B13 -105.9(10)
B17 B21 C21 B13 38.1(8)
B16 B21 C21 B18 65.9(11)
B20 B21 C21 B18 1.3(13)
B22 B21 C21 B18 -37.4(10)
B17 B21 C21 B18 106.7(10)
B16 B21 C21 B22 103.3(10)
B20 B21 C21 B22 38.7(10)
B17 B21 C21 B22 144.1(10)
B16 B21 C21 B17 -40.8(7)
B20 B21 C21 B17 -105.3(10)
B22 B21 C21 B17 -144.1(10)
B13 C21 B18 B14 39.8(9)
B21 C21 B18 B14 -64.3(12)
B22 C21 B18 B14 -101.9(11)
B17 C21 B18 B14 4.4(12)
B21 C21 B18 B13 -104.0(10)
B22 C21 B18 B13 -141.7(10)
B17 C21 B18 B13 -35.4(8)
B13 C21 B18 B22 141.7(10)
B21 C21 B18 B22 37.7(10)
B17 C21 B18 B22 106.3(11)
B13 C21 B18 B19 102.1(10)
B21 C21 B18 B19 -2.0(13)
B22 C21 B18 B19 -39.6(10)
B17 C21 B18 B19 66.7(11)
C20 B14 B18 C21 0.4(12)
B19 B14 B18 C21 97.5(10)
B15 B14 B18 C21 60.8(11)
B13 B14 B18 C21 -38.8(8)
C20 B14 B18 B13 39.2(7)
B19 B14 B18 B13 136.2(10)
B15 B14 B18 B13 99.6(9)
C20 B14 B18 B22 -61.6(11)
B19 B14 B18 B22 35.5(9)
B15 B14 B18 B22 -1.2(11)
B13 B14 B18 B22 -100.8(10)
C20 B14 B18 B19 -97.1(10)
B15 B14 B18 B19 -36.6(8)
B13 B14 B18 B19 -136.2(10)
C20 B13 B18 C21 94.0(9)
B14 B13 B18 C21 135.1(10)
B17 B13 B18 C21 33.8(9)
C21 B13 B18 B14 -135.1(10)
C20 B13 B18 B14 -41.1(9)
B17 B13 B18 B14 -101.3(10)
C21 B13 B18 B22 -33.9(9)
C20 B13 B18 B22 60.1(12)
B14 B13 B18 B22 101.1(12)
B17 B13 B18 B22 -0.2(13)
C21 B13 B18 B19 -96.2(10)
C20 B13 B18 B19 -2.2(12)
B14 B13 B18 B19 38.9(10)
B17 B13 B18 B19 -62.4(12)
C20 B15 B19 B22 -58.3(12)
B14 B15 B19 B22 -100.6(11)
B20 B15 B19 B22 37.6(9)
B16 B15 B19 B22 1.2(13)
C20 B15 B19 B14 42.3(8)
B20 B15 B19 B14 138.2(9)
B16 B15 B19 B14 101.8(9)
C20 B15 B19 B20 -95.9(9)
B14 B15 B19 B20 -138.2(9)
B16 B15 B19 B20 -36.4(8)
C20 B15 B19 B18 5.8(12)
B14 B15 B19 B18 -36.4(9)
B20 B15 B19 B18 101.8(10)
B16 B15 B19 B18 65.4(11)
C20 B14 B19 B22 62.3(13)
B18 B14 B19 B22 -36.1(10)
B15 B14 B19 B22 103.0(11)
B13 B14 B19 B22 2.7(14)
C20 B14 B19 B15 -40.6(8)
B18 B14 B19 B15 -139.1(9)
B13 B14 B19 B15 -100.3(9)
C20 B14 B19 B20 -2.2(13)
B18 B14 B19 B20 -100.7(11)
B15 B14 B19 B20 38.4(10)
B13 B14 B19 B20 -61.9(13)
C20 B14 B19 B18 98.4(9)
B15 B14 B19 B18 139.1(9)
B13 B14 B19 B18 38.8(9)
C21 B18 B19 B22 39.6(9)
B14 B18 B19 B22 139.9(10)
B13 B18 B19 B22 100.7(10)
C21 B18 B19 B15 -63.4(12)
B14 B18 B19 B15 36.9(9)
B13 B18 B19 B15 -2.3(13)
B22 B18 B19 B15 -103.1(11)
C21 B18 B19 B14 -100.3(10)
B13 B18 B19 B14 -39.2(9)
B22 B18 B19 B14 -139.9(10)
C21 B18 B19 B20 1.8(13)
B14 B18 B19 B20 102.1(11)
B13 B18 B19 B20 62.9(13)
B22 B18 B19 B20 -37.8(10)
C21 B21 B20 B19 -0.1(13)
B16 B21 B20 B19 -101.3(11)
B22 B21 B20 B19 37.8(10)
B17 B21 B20 B19 -65.0(13)
C21 B21 B20 B22 -37.9(9)
B16 B21 B20 B22 -139.1(10)
B17 B21 B20 B22 -102.8(11)
C21 B21 B20 B16 101.2(10)
B22 B21 B20 B16 139.1(10)
B17 B21 B20 B16 36.3(8)
C21 B21 B20 B15 62.1(12)
B16 B21 B20 B15 -39.1(9)
B22 B21 B20 B15 100.0(10)
B17 B21 B20 B15 -2.8(13)
B22 B19 B20 B21 -38.7(9)
B15 B19 B20 B21 100.1(10)
B14 B19 B20 B21 62.1(14)
B18 B19 B20 B21 -1.1(14)
B15 B19 B20 B22 138.8(9)
B14 B19 B20 B22 100.9(11)
B18 B19 B20 B22 37.7(10)
B22 B19 B20 B16 -101.0(10)
B15 B19 B20 B16 37.8(9)
B14 B19 B20 B16 -0.2(14)
B18 B19 B20 B16 -63.4(13)
B22 B19 B20 B15 -138.8(9)
B14 B19 B20 B15 -38.0(9)
B18 B19 B20 B15 -101.2(10)
C20 B16 B20 B21 -97.1(10)
B17 B16 B20 B21 -36.5(9)
B15 B16 B20 B21 -136.6(10)
C20 B16 B20 B19 2.6(12)
B21 B16 B20 B19 99.7(11)
B17 B16 B20 B19 63.2(12)
B15 B16 B20 B19 -36.9(10)
C20 B16 B20 B22 -59.9(11)
B21 B16 B20 B22 37.2(10)
B17 B16 B20 B22 0.7(13)
B15 B16 B20 B22 -99.4(10)
C20 B16 B20 B15 39.5(8)
B21 B16 B20 B15 136.6(10)
B17 B16 B20 B15 100.1(9)
C20 B15 B20 B21 -0.6(12)
B19 B15 B20 B21 -100.3(11)
B14 B15 B20 B21 -63.1(11)
B16 B15 B20 B21 38.1(9)
C20 B15 B20 B19 99.7(10)
B14 B15 B20 B19 37.2(8)
B16 B15 B20 B19 138.4(10)
C20 B15 B20 B22 63.6(10)
B19 B15 B20 B22 -36.1(8)
B14 B15 B20 B22 1.1(11)
B16 B15 B20 B22 102.3(9)
C20 B15 B20 B16 -38.7(8)
B19 B15 B20 B16 -138.4(10)
B14 B15 B20 B16 -101.2(9)
B13 C21 B22 B19 3.9(14)
B18 C21 B22 B19 40.7(10)
B21 C21 B22 B19 -100.4(12)
B17 C21 B22 B19 -65.6(13)
B13 C21 B22 B18 -36.8(10)
B21 C21 B22 B18 -141.1(11)
B17 C21 B22 B18 -106.3(11)
B13 C21 B22 B20 66.6(12)
B18 C21 B22 B20 103.5(11)
B21 C21 B22 B20 -37.7(9)
B17 C21 B22 B20 -2.9(13)
B13 C21 B22 B21 104.3(10)
B18 C21 B22 B21 141.1(11)
B17 C21 B22 B21 34.8(9)
B15 B19 B22 C21 60.5(13)
B14 B19 B22 C21 -3.9(14)
B20 B19 B22 C21 98.5(10)
B18 B19 B22 C21 -39.7(9)
B15 B19 B22 B18 100.2(10)
B14 B19 B22 B18 35.8(10)
B20 B19 B22 B18 138.2(10)
B15 B19 B22 B20 -38.0(9)
B14 B19 B22 B20 -102.4(11)
B18 B19 B22 B20 -138.2(10)
B15 B19 B22 B21 -0.5(13)
B14 B19 B22 B21 -64.9(13)
B20 B19 B22 B21 37.5(9)
B18 B19 B22 B21 -100.7(10)
B14 B18 B22 C21 97.9(10)
B13 B18 B22 C21 33.8(9)
B19 B18 B22 C21 133.8(10)
C21 B18 B22 B19 -133.8(10)
B14 B18 B22 B19 -35.9(9)
B13 B18 B22 B19 -100.1(11)
C21 B18 B22 B20 -96.0(10)
B14 B18 B22 B20 1.9(12)
B13 B18 B22 B20 -62.3(12)
B19 B18 B22 B20 37.8(9)
C21 B18 B22 B21 -34.0(9)
B14 B18 B22 B21 63.9(12)
B13 B18 B22 B21 -0.3(14)
B19 B18 B22 B21 99.8(12)
B21 B20 B22 C21 37.6(9)
B19 B20 B22 C21 -99.4(11)
B16 B20 B22 C21 1.3(13)
B15 B20 B22 C21 -63.3(11)
B21 B20 B22 B19 137.0(10)
B16 B20 B22 B19 100.7(10)
B15 B20 B22 B19 36.1(8)
B21 B20 B22 B18 99.0(10)
B19 B20 B22 B18 -38.0(9)
B16 B20 B22 B18 62.7(12)
B15 B20 B22 B18 -1.8(11)
B19 B20 B22 B21 -137.0(10)
B16 B20 B22 B21 -36.3(9)
B15 B20 B22 B21 -100.8(9)
B16 B21 B22 C21 -98.4(10)
B20 B21 B22 C21 -136.2(10)
B17 B21 B22 C21 -33.5(9)
C21 B21 B22 B19 98.0(11)
B16 B21 B22 B19 -0.5(13)
B20 B21 B22 B19 -38.2(10)
B17 B21 B22 B19 64.5(12)
C21 B21 B22 B18 34.1(10)
B16 B21 B22 B18 -64.3(13)
B20 B21 B22 B18 -102.1(12)
B17 B21 B22 B18 0.7(14)
C21 B21 B22 B20 136.2(10)
B16 B21 B22 B20 37.8(9)
B17 B21 B22 B20 102.7(11)
N4 N3 C20 B17 -3.1(11)
N4 N3 C20 B16 -74.5(10)
N4 N3 C20 B13 68.2(10)
N4 N3 C20 B15 -150.9(9)
N4 N3 C20 B14 137.6(9)
B21 B16 C20 N3 146.0(9)
B17 B16 C20 N3 102.2(9)
B20 B16 C20 N3 -152.7(9)
B15 B16 C20 N3 -112.3(10)
B21 B16 C20 B17 43.8(7)
B20 B16 C20 B17 105.1(10)
B15 B16 C20 B17 145.5(9)
B21 B16 C20 B13 3.9(10)
B17 B16 C20 B13 -39.9(8)
B20 B16 C20 B13 65.1(10)
B15 B16 C20 B13 105.6(9)
B21 B16 C20 B15 -101.7(9)
B17 B16 C20 B15 -145.5(9)
B20 B16 C20 B15 -40.4(9)
B21 B16 C20 B14 -65.6(10)
B17 B16 C20 B14 -109.4(10)
B20 B16 C20 B14 -4.3(12)
B15 B16 C20 B14 36.1(9)
C21 B13 C20 N3 -149.5(8)
B18 B13 C20 N3 149.9(9)
B14 B13 C20 N3 109.3(10)
B17 B13 C20 N3 -104.7(8)
C21 B13 C20 B17 -44.7(7)
B18 B13 C20 B17 -105.4(9)
B14 B13 C20 B17 -145.9(9)
C21 B13 C20 B16 -5.3(10)
B18 B13 C20 B16 -66.0(10)
B14 B13 C20 B16 -106.5(9)
B17 B13 C20 B16 39.4(8)
C21 B13 C20 B15 67.0(10)
B18 B13 C20 B15 6.3(12)
B14 B13 C20 B15 -34.2(9)
B17 B13 C20 B15 111.7(9)
C21 B13 C20 B14 101.2(9)
B18 B13 C20 B14 40.5(9)
B17 B13 C20 B14 145.9(9)
B19 B15 C20 N3 -148.6(9)
B14 B15 C20 N3 -106.6(10)
B20 B15 C20 N3 150.1(9)
B16 B15 C20 N3 110.6(10)
B19 B15 C20 B17 65.5(11)
B14 B15 C20 B17 107.5(10)
B20 B15 C20 B17 4.3(12)
B16 B15 C20 B17 -35.3(9)
B19 B15 C20 B16 100.8(10)
B14 B15 C20 B16 142.8(10)
B20 B15 C20 B16 39.5(9)
B19 B15 C20 B13 -7.7(12)
B14 B15 C20 B13 34.3(9)
B20 B15 C20 B13 -68.9(11)
B16 B15 C20 B13 -108.5(10)
B19 B15 C20 B14 -42.0(9)
B20 B15 C20 B14 -103.3(10)
B16 B15 C20 B14 -142.8(10)
B18 B14 C20 N3 -144.3(9)
B19 B14 C20 N3 153.3(9)
B15 B14 C20 N3 111.8(10)
B13 B14 C20 N3 -104.0(9)
B18 B14 C20 B17 -5.5(12)
B19 B14 C20 B17 -67.9(11)
B15 B14 C20 B17 -109.4(9)
B13 B14 C20 B17 34.8(9)
B18 B14 C20 B16 66.6(11)
B19 B14 C20 B16 4.2(12)
B15 B14 C20 B16 -37.3(9)
B13 B14 C20 B16 106.9(10)
B18 B14 C20 B13 -40.3(9)
B19 B14 C20 B13 -102.7(10)
B15 B14 C20 B13 -144.2(10)
B18 B14 C20 B15 103.9(10)
B19 B14 C20 B15 41.5(9)
B13 B14 C20 B15 144.2(10)
N3 C20 B17 B16 -112.8(9)
B13 C20 B17 B16 140.3(8)
B15 C20 B17 B16 35.7(9)
B14 C20 B17 B16 106.5(10)
N3 C20 B17 C21 148.2(8)
B16 C20 B17 C21 -99.0(8)
B13 C20 B17 C21 41.3(7)
B15 C20 B17 C21 -63.4(10)
B14 C20 B17 C21 7.5(10)
N3 C20 B17 B21 -154.2(8)
B16 C20 B17 B21 -41.5(8)
B13 C20 B17 B21 98.8(8)
B15 C20 B17 B21 -5.8(11)
B14 C20 B17 B21 65.0(10)
N3 C20 B17 B13 106.9(9)
B16 C20 B17 B13 -140.3(8)
B15 C20 B17 B13 -104.6(9)
B14 C20 B17 B13 -33.8(8)
N3 C20 B17 Ir2 -2.8(10)
B16 C20 B17 Ir2 110.0(8)
B13 C20 B17 Ir2 -109.7(7)
B15 C20 B17 Ir2 145.6(8)
B14 C20 B17 Ir2 -143.5(7)
B21 B16 B17 C20 -129.9(9)
B20 B16 B17 C20 -94.3(9)
B15 B16 B17 C20 -30.4(8)
C20 B16 B17 C21 92.1(8)
B21 B16 B17 C21 -37.8(8)
B20 B16 B17 C21 -2.2(11)
B15 B16 B17 C21 61.7(10)
C20 B16 B17 B21 129.9(9)
B20 B16 B17 B21 35.6(9)
B15 B16 B17 B21 99.5(10)
C20 B16 B17 B13 34.3(7)
B21 B16 B17 B13 -95.6(9)
B20 B16 B17 B13 -60.0(10)
B15 B16 B17 B13 3.9(11)
C20 B16 B17 Ir2 -98.9(7)
B21 B16 B17 Ir2 131.2(9)
B20 B16 B17 Ir2 166.8(7)
B15 B16 B17 Ir2 -129.3(8)
B13 C21 B17 C20 -42.4(7)
B18 C21 B17 C20 -7.1(10)
B21 C21 B17 C20 97.7(8)
B22 C21 B17 C20 62.5(10)
B13 C21 B17 B16 -101.7(8)
B18 C21 B17 B16 -66.3(10)
B21 C21 B17 B16 38.4(8)
B22 C21 B17 B16 3.2(11)
B13 C21 B17 B21 -140.1(9)
B18 C21 B17 B21 -104.7(10)
B22 C21 B17 B21 -35.2(9)
B18 C21 B17 B13 35.3(9)
B21 C21 B17 B13 140.1(9)
B22 C21 B17 B13 104.8(10)
B13 C21 B17 Ir2 93.5(11)
B18 C21 B17 Ir2 128.8(10)
B21 C21 B17 Ir2 -126.4(11)
B22 C21 B17 Ir2 -161.6(9)
C21 B21 B17 C20 -92.5(8)
B16 B21 B17 C20 41.7(7)
B20 B21 B17 C20 4.9(11)
B22 B21 B17 C20 -60.1(11)
C21 B21 B17 B16 -134.2(9)
B20 B21 B17 B16 -36.8(9)
B22 B21 B17 B16 -101.8(10)
B16 B21 B17 C21 134.2(9)
B20 B21 B17 C21 97.4(10)
B22 B21 B17 C21 32.4(9)
C21 B21 B17 B13 -33.2(8)
B16 B21 B17 B13 101.0(8)
B20 B21 B17 B13 64.3(11)
B22 B21 B17 B13 -0.7(12)
C21 B21 B17 Ir2 129.0(12)
B16 B21 B17 Ir2 -96.8(12)
B20 B21 B17 Ir2 -133.5(11)
B22 B21 B17 Ir2 161.4(10)
C21 B13 B17 C20 128.1(8)
B18 B13 B17 C20 95.2(9)
B14 B13 B17 C20 31.3(8)
C21 B13 B17 B16 93.5(8)
C20 B13 B17 B16 -34.5(8)
B18 B13 B17 B16 60.6(11)
B14 B13 B17 B16 -3.3(11)
C20 B13 B17 C21 -128.1(8)
B18 B13 B17 C21 -32.9(8)
B14 B13 B17 C21 -96.8(9)
C21 B13 B17 B21 33.5(8)
C20 B13 B17 B21 -94.6(8)
B18 B13 B17 B21 0.6(11)
B14 B13 B17 B21 -63.3(10)
C21 B13 B17 Ir2 -133.1(8)
C20 B13 B17 Ir2 98.8(8)
B18 B13 B17 Ir2 -166.0(8)
B14 B13 B17 Ir2 130.1(8)
N3 N4 C22 C27 -41.1(12)
Ir2 N4 C22 C27 131.9(8)
N3 N4 C22 C23 135.7(9)
Ir2 N4 C22 C23 -51.4(10)
C27 C22 C23 C24 2.7(15)
N4 C22 C23 C24 -174.1(9)
C22 C23 C24 C25 -0.8(15)
C28 O2 C25 C26 -177.0(10)
C28 O2 C25 C24 -0.3(15)
C23 C24 C25 O2 -178.5(9)
C23 C24 C25 C26 -1.8(14)
O2 C25 C26 C27 179.3(10)
C24 C25 C26 C27 2.4(16)
C23 C22 C27 C26 -2.0(15)
N4 C22 C27 C26 174.7(9)
C25 C26 C27 C22 -0.5(17)
C33 C29 C30 C31 8.4(11)
C34 C29 C30 C31 -164.6(9)
Ir2 C29 C30 C31 68.8(6)
C33 C29 C30 C35 178.3(9)
C34 C29 C30 C35 5.3(17)
Ir2 C29 C30 C35 -121.2(10)
C33 C29 C30 Ir2 -60.5(7)
C34 C29 C30 Ir2 126.6(11)
C29 C30 C31 C32 -4.5(11)
C35 C30 C31 C32 -175.1(9)
Ir2 C30 C31 C32 60.5(7)
C29 C30 C31 C36 169.1(10)
C35 C30 C31 C36 -1.4(15)
Ir2 C30 C31 C36 -125.9(10)
C29 C30 C31 Ir2 -65.0(7)
C35 C30 C31 Ir2 124.4(10)
C30 C31 C32 C33 -1.3(11)
C36 C31 C32 C33 -174.7(10)
Ir2 C31 C32 C33 55.4(7)
C30 C31 C32 C37 -179.6(10)
C36 C31 C32 C37 7.0(18)
Ir2 C31 C32 C37 -122.9(11)
C30 C31 C32 Ir2 -56.7(6)
C36 C31 C32 Ir2 129.9(10)
C31 C32 C33 C29 6.4(11)
C37 C32 C33 C29 -175.2(9)
Ir2 C32 C33 C29 66.3(7)
C31 C32 C33 C38 173.5(10)
C37 C32 C33 C38 -8.0(17)
Ir2 C32 C33 C38 -126.6(12)
C31 C32 C33 Ir2 -59.9(7)
C37 C32 C33 Ir2 118.6(10)
C30 C29 C33 C32 -9.1(11)
C34 C29 C33 C32 163.3(11)
Ir2 C29 C33 C32 -70.9(7)
C30 C29 C33 C38 -176.2(10)
C34 C29 C33 C38 -3.7(19)
Ir2 C29 C33 C38 122.1(11)
C30 C29 C33 Ir2 61.7(7)
C34 C29 C33 Ir2 -125.8(12)
